data_9015588
loop_
_publ_author_name
'Strandberg, H.'
'Langer, V.'
'Johansson, L. G.'

_publ_section_title
;
 Structure of Cu2.5(OH)3SO4*2H2O: a novel corrosion product of copper
;
_journal_name_full 'Acta Chemica Scandinavica'
_journal_page_first 5
_journal_page_last 10
_journal_paper_doi 10.3891/acta.chem.scand.49-0005
_journal_volume 49
_journal_year 1995
_chemical_compound_source Synthetic
_chemical_formula_sum 'Cu5 H14 O18 S2'
_chemical_name_mineral Kobyashevite
_space_group_IT_number 2
_symmetry_space_group_name_Hall '-P 1'
_symmetry_space_group_name_H-M 'P -1'
_cell_angle_alpha 102.68
_cell_angle_beta 92.43
_cell_angle_gamma 92.06
_cell_formula_units_Z 1
_cell_length_a 6.064
_cell_length_b 11.012
_cell_length_c 5.490
_cell_volume 356.956
_database_code_amcsd 0018667
_exptl_crystal_density_diffrn 3.182
_cod_depositor_comments
;
         Z inserted to be consistent with given formula
        Water oxygen atoms renamed so that they are treated as oxygens
                                          miguel
;
_cod_original_formula_sum 'Cu5 S2 O18 H14'
_cod_database_code 9015588

loop_
_space_group_symop_operation_xyz
x,y,z
-x,-y,-z

loop_
_atom_site_label
_atom_site_fract_x
_atom_site_fract_y
_atom_site_fract_z
_atom_site_U_iso_or_equiv
Cu1 0.00000 0.00000 0.00000 0.01013
Cu2 0.50000 0.00000 0.00000 0.01013
Cu3 0.75100 -0.00280 0.50440 0.01001
Cu4 0.50000 0.50000 0.00000 0.01520
S 0.82340 0.27770 0.28690 0.01013
O1 0.76800 0.14500 0.24500 0.01140
O2 0.96500 0.29600 0.08700 0.01520
O3 0.62100 0.34500 0.27800 0.01393
O4 0.93800 0.32100 0.53100 0.01773
O11 0.73600 -0.09300 0.83400 0.01773
O12 0.50100 0.08400 0.70700 0.00633
O13 0.00600 0.08100 0.71100 0.01393
O21 0.22500 0.49200 0.14800 0.01900
O22 0.38800 0.36100 -0.29600 0.02026

loop_
_cod_related_entry_id
_cod_related_entry_database
_cod_related_entry_code
1 AMCSD 0018667
